data_1545471
loop_
_publ_author_name
'Hayashi, Taiki'
'Ohmori, Ken'
'Suzuki, Keisuke'

_publ_section_title
;
 Synthetic Study on Carthamin. 2. Stereoselective Approach to C-Glycosyl
 Quinochalcone via Desymmetrization.
;
_journal_issue 4
_journal_name_full 'Organic letters'
_journal_page_first 866
_journal_page_last 869
_journal_paper_doi 10.1021/acs.orglett.6b03899
_journal_volume 19
_journal_year 2017
_chemical_absolute_configuration ad
_chemical_formula_moiety 'C32 H45 Br1 O18, 0.5(C5 H12)'
_chemical_formula_sum 'C34.5 H51 Br O18'
_chemical_formula_weight 833.66
_space_group_crystal_system monoclinic
_space_group_IT_number 4
_space_group_name_Hall 'P 2yb'
_space_group_name_H-M_alt 'P 1 21 1'
_symmetry_space_group_name_Hall 'P 2yb'
_symmetry_space_group_name_H-M 'P 1 21 1'
_atom_sites_solution_hydrogens geom
_atom_sites_solution_primary direct
_atom_sites_solution_secondary difmap
_audit_creation_method SHELXL-2014/7
_cell_angle_alpha 90
_cell_angle_beta 92.3778(19)
_cell_angle_gamma 90
_cell_formula_units_Z 4
_cell_length_a 11.1264(5)
_cell_length_b 23.9534(11)
_cell_length_c 15.5703(7)
_cell_measurement_reflns_used 26654
_cell_measurement_temperature 173(2)
_cell_measurement_theta_max 68.24
_cell_measurement_theta_min 3.39
_cell_volume 4146.1(3)
_computing_cell_refinement 'PROCESS-AUTO (Rigaku, 1998)'
_computing_data_collection 'PROCESS-AUTO (Rigaku, 1998)'
_computing_data_reduction 'PROCESS-AUTO (Rigaku, 1998)'
_computing_molecular_graphics 'ORTEP-3 (Farrugia, 2008)'
_computing_publication_material 'SHELXL-2014/07 (Sheldrick, 2014)'
_computing_structure_refinement 'SHELXL-2014/7 (Sheldrick, 2014)'
_computing_structure_solution 'SIR2014 (Burla et al., 2014)'
_diffrn_ambient_temperature 173(2)
_diffrn_detector_area_resol_mean 10
_diffrn_measured_fraction_theta_full 0.998
_diffrn_measured_fraction_theta_max 0.997
_diffrn_measurement_device_type 'RIGAKU R-AXIS RAPID-II IP Area Detector'
_diffrn_measurement_method '\w scans'
_diffrn_radiation_type CuK\a
_diffrn_radiation_wavelength 1.54186
_diffrn_reflns_av_R_equivalents 0.0723
_diffrn_reflns_av_unetI/netI 0.0856
_diffrn_reflns_Laue_measured_fraction_full 0.998
_diffrn_reflns_Laue_measured_fraction_max 0.997
_diffrn_reflns_limit_h_max 13
_diffrn_reflns_limit_h_min -13
_diffrn_reflns_limit_k_max 28
_diffrn_reflns_limit_k_min -28
_diffrn_reflns_limit_l_max 18
_diffrn_reflns_limit_l_min -18
_diffrn_reflns_number 48604
_diffrn_reflns_point_group_measured_fraction_full 0.984
_diffrn_reflns_point_group_measured_fraction_max 0.981
_diffrn_reflns_theta_full 67.686
_diffrn_reflns_theta_max 68.252
_diffrn_reflns_theta_min 3.388
_diffrn_source 'rotating anode X-ray tube'
_exptl_absorpt_coefficient_mu 1.969
_exptl_absorpt_correction_T_max 0.883
_exptl_absorpt_correction_T_min 0.643
_exptl_absorpt_correction_type multi-scan
_exptl_absorpt_process_details 'Absorption was corrected by ABSCOR'
_exptl_crystal_colour colorless
_exptl_crystal_density_diffrn 1.336
_exptl_crystal_description platelet
_exptl_crystal_F_000 1748
_exptl_crystal_size_max 0.213
_exptl_crystal_size_mid 0.135
_exptl_crystal_size_min 0.065
_refine_diff_density_max 0.797
_refine_diff_density_min -1.005
_refine_diff_density_rms 0.105
_refine_ls_abs_structure_details
; 
 Flack x determined using 2480 quotients [(I+)-(I-)]/[(I+)+(I-)] 
 (Parsons, Flack and Wagner, Acta Cryst. B69 (2013) 249-259). 
;
_refine_ls_abs_structure_Flack 0.037(8)
_refine_ls_extinction_method none
_refine_ls_goodness_of_fit_ref 0.982
_refine_ls_hydrogen_treatment constr
_refine_ls_matrix_type full
_refine_ls_number_parameters 982
_refine_ls_number_reflns 14920
_refine_ls_number_restraints 123
_refine_ls_restrained_S_all 0.988
_refine_ls_R_factor_all 0.1388
_refine_ls_R_factor_gt 0.0948
_refine_ls_shift/su_max 0.000
_refine_ls_shift/su_mean 0.000
_refine_ls_structure_factor_coef Fsqd
_refine_ls_weighting_details 'w=1/[\s^2^(Fo^2^)+(0.1807P)^2^] where P=(Fo^2^+2Fc^2^)/3'
_refine_ls_weighting_scheme calc
_refine_ls_wR_factor_gt 0.2461
_refine_ls_wR_factor_ref 0.2955
_reflns_Friedel_coverage 0.918
_reflns_Friedel_fraction_full 0.969
_reflns_Friedel_fraction_max 0.964
_reflns_number_gt 7682
_reflns_number_total 14920
_reflns_threshold_expression 'I > 2\s(I)'
_cod_data_source_file ol6b03899_si_002.cif
_cod_data_source_block shelx
_cod_depositor_comments
;

2019-02-27
Z value and formula fixed to values more according to usual
chemical conventions.                 miguel
;
_cod_original_formula_sum 'C69 H102 Br2 O36'
_cod_original_formula_weight 1667.32
_cod_original_formula_moiety '2(C32 H45 Br1 O18) (C5 H12)'
_cod_original_formula_units_Z 2
_cod_database_code 1545471
_shelx_shelxl_version_number 2014/7
_shelx_space_group_comment
; 
The symmetry employed for this shelxl refinement is uniquely defined 
by the following loop, which should always be used as a source of 
symmetry information in preference to the above space-group names. 
They are only intended as comments. 
;
_shelx_estimated_absorpt_t_min 0.679
_shelx_estimated_absorpt_t_max 0.883

loop_
_space_group_symop_operation_xyz
'x, y, z'
'-x, y+1/2, -z'

loop_
_atom_site_label
_atom_site_type_symbol
_atom_site_fract_x
_atom_site_fract_y
_atom_site_fract_z
_atom_site_U_iso_or_equiv
_atom_site_adp_type
_atom_site_occupancy
_atom_site_site_symmetry_order
_atom_site_calc_flag
_atom_site_refinement_flags_posn
_atom_site_refinement_flags_adp
Br1 Br 0.28128(14) 0.91597(7) 0.05645(10) 0.0859(5) Uani 1 1 d . .
Br2 Br -0.22614(15) 0.81000(7) 0.42967(10) 0.0839(5) Uani 1 1 d . .
O1 O 0.5296(8) 0.9132(4) 0.4510(5) 0.072(2) Uani 1 1 d . .
O2 O 0.7254(8) 0.9154(4) 0.1535(6) 0.074(2) Uani 1 1 d . .
O3 O 0.0365(8) 0.8130(4) 0.0471(5) 0.072(2) Uani 1 1 d D .
O4 O 0.2230(9) 0.8052(4) 0.3432(6) 0.079(2) Uani 1 1 d . .
O5 O 0.6240(8) 0.8202(4) 0.1907(6) 0.073(2) Uani 1 1 d D .
O6 O -0.1061(8) 0.9228(4) 0.3718(6) 0.076(2) Uani 1 1 d D .
O7 O 0.4886(8) 0.9529(4) 0.1966(6) 0.065(2) Uani 1 1 d . .
O8 O 0.1206(8) 0.9017(4) 0.3137(5) 0.071(2) Uani 1 1 d . .
O9 O 0.0272(8) 0.8990(3) 0.1777(5) 0.066(2) Uani 1 1 d . .
O10 O 0.5525(9) 0.7940(4) 0.0373(6) 0.084(3) Uani 1 1 d . .
O11 O 0.0654(9) 0.8417(5) -0.0812(6) 0.079(3) Uani 1 1 d . .
O12 O 0.5282(9) 0.8247(3) 0.3166(6) 0.076(2) Uani 1 1 d D .
O13 O -0.0968(8) 0.7155(4) 0.0805(6) 0.075(2) Uani 1 1 d D .
O14 O 0.5653(9) 0.8866(4) 0.5807(5) 0.078(3) Uani 1 1 d D .
O15 O 0.3923(9) 0.7984(4) 0.1287(7) 0.081(3) Uani 1 1 d . .
O16 O 0.6058(10) 0.7441(5) 0.2725(7) 0.085(3) Uani 1 1 d . .
O17 O -0.0317(9) 0.7711(4) 0.2974(6) 0.074(2) Uani 1 1 d . .
O18 O 0.0641(9) 0.9208(5) 0.4667(6) 0.085(3) Uani 1 1 d . .
O19 O 0.1029(9) 0.9780(4) 0.2310(7) 0.084(3) Uani 1 1 d . .
O20 O 0.3610(9) 0.9985(4) 0.3974(6) 0.082(3) Uani 1 1 d D .
O21 O 0.5589(10) 1.0578(4) 0.2406(7) 0.083(3) Uani 1 1 d D .
O22 O -0.0204(13) 0.7796(6) 0.5827(7) 0.107(4) Uani 1 1 d . .
O23 O 0.4781(12) 0.9240(6) -0.1030(7) 0.111(4) Uani 1 1 d . .
O24 O 0.0401(10) 0.6686(4) 0.2815(7) 0.090(3) Uani 1 1 d D .
O25 O 0.6910(12) 1.1122(5) 0.2920(8) 0.102(3) Uani 1 1 d . .
O26 O -0.1045(10) 0.6526(5) -0.0164(8) 0.111(4) Uani 1 1 d . .
O28 O 0.5051(13) 1.1492(5) 0.2536(10) 0.116(4) Uani 1 1 d . .
O29 O 0.2760(12) 1.0661(5) 0.4614(8) 0.109(4) Uani 1 1 d D .
O30 O 0.4653(13) 1.0771(5) 0.4209(9) 0.106(4) Uani 1 1 d . .
O31 O 0.4078(13) 0.8488(7) 0.5041(8) 0.127(5) Uani 1 1 d . U
O32 O -0.1189(11) 0.8534(6) -0.0260(7) 0.108(4) Uani 1 1 d . .
O33 O 0.0615(11) 0.6587(6) 0.0663(8) 0.107(4) Uani 1 1 d . .
O34 O 0.0135(13) 0.5755(6) 0.2666(11) 0.127(5) Uani 1 1 d . .
O35 O 0.1924(11) 0.6158(5) 0.2949(9) 0.108(4) Uani 1 1 d . .
O36 O -0.0193(18) 0.9341(7) 0.5935(10) 0.139(6) Uani 1 1 d . U
O38 O 0.4415(13) 0.7706(6) -0.0861(9) 0.124(5) Uani 1 1 d D U
C1 C 0.4647(12) 0.9149(6) 0.3690(8) 0.066(3) Uani 1 1 d . .
H1 H 0.3830 0.8980 0.3730 0.079 Uiso 1 1 calc R U
C2 C -0.0300(12) 0.8291(5) 0.2793(8) 0.061(3) Uani 1 1 d . .
H2 H -0.1135 0.8446 0.2758 0.073 Uiso 1 1 calc R U
C1A C 0.2677(18) 0.5635(9) 0.2951(13) 0.114(6) Uani 1 1 d D .
C3 C 0.4779(13) 0.8943(5) 0.2135(8) 0.062(3) Uani 1 1 d . .
H3 H 0.3917 0.8825 0.2120 0.075 Uiso 1 1 calc R U
C2A C 0.3904(19) 0.5821(15) 0.319(2) 0.193(14) Uani 1 1 d D .
H2AA H 0.4222 0.6036 0.2710 0.290 Uiso 1 1 calc R U
H2AB H 0.4418 0.5495 0.3302 0.290 Uiso 1 1 calc R U
H2AC H 0.3892 0.6056 0.3700 0.290 Uiso 1 1 calc R U
C4 C 0.5861(13) 0.7939(6) 0.2609(7) 0.070(4) Uani 1 1 d D .
C3A C 0.232(3) 0.5220(13) 0.3625(18) 0.179(12) Uani 1 1 d D .
H3AA H 0.1503 0.5086 0.3489 0.268 Uiso 1 1 calc R U
H3AB H 0.2880 0.4904 0.3634 0.268 Uiso 1 1 calc R U
H3AC H 0.2349 0.5402 0.4190 0.268 Uiso 1 1 calc R U
C5 C 0.0315(13) 0.8383(5) 0.1960(7) 0.061(3) Uani 1 1 d . .
H5 H 0.1170 0.8255 0.2019 0.073 Uiso 1 1 calc R U
C4A C 0.261(2) 0.5369(10) 0.2082(16) 0.141(9) Uani 1 1 d D .
H4AA H 0.2737 0.5654 0.1642 0.211 Uiso 1 1 calc R U
H4AB H 0.1822 0.5196 0.1981 0.211 Uiso 1 1 calc R U
H4AC H 0.3240 0.5083 0.2052 0.211 Uiso 1 1 calc R U
C6 C 0.5384(13) 0.8838(4) 0.3022(8) 0.065(3) Uani 1 1 d D .
H6 H 0.6243 0.8961 0.3045 0.079 Uiso 1 1 calc R U
C5A C -0.069(2) 0.6037(10) -0.0689(14) 0.146(6) Uani 1 1 d D U
C7 C 0.1308(13) 0.8169(6) 0.3930(9) 0.073(4) Uani 1 1 d . .
C6A C 0.046(2) 0.6179(12) -0.1124(17) 0.159(7) Uani 1 1 d D U
H6AA H 0.0529 0.5944 -0.1636 0.238 Uiso 1 1 calc R U
H6AB H 0.1148 0.6111 -0.0726 0.238 Uiso 1 1 calc R U
H6AC H 0.0445 0.6573 -0.1294 0.238 Uiso 1 1 calc R U
C8 C 0.5499(12) 0.8618(5) 0.1452(8) 0.065(3) Uani 1 1 d . .
C7A C -0.052(3) 0.5547(10) -0.0097(17) 0.156(7) Uani 1 1 d D U
H7AA H -0.0377 0.5210 -0.0436 0.235 Uiso 1 1 calc R U
H7AB H -0.1245 0.5496 0.0231 0.235 Uiso 1 1 calc R U
H7AC H 0.0171 0.5614 0.0299 0.235 Uiso 1 1 calc R U
C9 C -0.0259(14) 0.8872(6) 0.4199(9) 0.074(4) Uani 1 1 d . .
C8A C -0.173(2) 0.6023(11) -0.1322(17) 0.164(8) Uani 1 1 d D U
H8AA H -0.1962 0.5634 -0.1437 0.247 Uiso 1 1 calc R U
H8AB H -0.1505 0.6202 -0.1858 0.247 Uiso 1 1 calc R U
H8AC H -0.2412 0.6224 -0.1087 0.247 Uiso 1 1 calc R U
C10 C -0.0314(12) 0.8091(6) 0.1226(7) 0.064(3) Uani 1 1 d . .
H10 H -0.1150 0.8236 0.1123 0.077 Uiso 1 1 calc R U
C9A C 0.0432(16) 0.8642(10) -0.1687(11) 0.127(5) Uani 1 1 d D U
C11 C 0.0474(12) 0.8587(5) 0.3515(8) 0.064(3) Uani 1 1 d . .
C10A C 0.1606(16) 0.8606(12) -0.2091(11) 0.126(6) Uani 1 1 d D U
H10A H 0.1530 0.8752 -0.2679 0.189 Uiso 1 1 calc R U
H10B H 0.1867 0.8216 -0.2105 0.189 Uiso 1 1 calc R U
H10C H 0.2201 0.8827 -0.1757 0.189 Uiso 1 1 calc R U
C104 C 0.600(5) 1.113(3) 0.033(4) 0.31(3) Uiso 1 1 d . .
H10D H 0.6169 1.1488 0.0604 0.460 Uiso 1 1 calc R U
H10E H 0.5734 1.0861 0.0764 0.460 Uiso 1 1 calc R U
H10F H 0.6725 1.0985 0.0073 0.460 Uiso 1 1 calc R U
C103 C 0.497(3) 1.1200(16) -0.039(2) 0.181(12) Uani 1 1 d . U
H10G H 0.4262 1.1361 -0.0114 0.217 Uiso 1 1 calc R U
H10H H 0.5246 1.1484 -0.0801 0.217 Uiso 1 1 calc R U
C102 C 0.454(3) 1.0723(16) -0.090(2) 0.174(10) Uani 1 1 d . U
H10I H 0.4356 1.0413 -0.0504 0.208 Uiso 1 1 calc R U
H10J H 0.5190 1.0597 -0.1267 0.208 Uiso 1 1 calc R U
C101 C 0.340(3) 1.0857(19) -0.147(2) 0.185(12) Uani 1 1 d . U
H10K H 0.2787 1.1024 -0.1109 0.222 Uiso 1 1 calc R U
H10L H 0.3614 1.1136 -0.1907 0.222 Uiso 1 1 calc R U
C100 C 0.289(4) 1.0353(17) -0.191(2) 0.220(18) Uani 1 1 d . U
H10M H 0.2175 1.0460 -0.2264 0.330 Uiso 1 1 calc R U
H10N H 0.3489 1.0190 -0.2281 0.330 Uiso 1 1 calc R U
H10O H 0.2662 1.0078 -0.1482 0.330 Uiso 1 1 calc R U
C12 C 0.6338(12) 0.9017(6) 0.1020(9) 0.070(3) Uani 1 1 d . .
C11A C -0.001(2) 0.9223(11) -0.1623(14) 0.150(7) Uani 1 1 d D U
H11A H 0.0573 0.9445 -0.1278 0.225 Uiso 1 1 calc R U
H11B H -0.0785 0.9224 -0.1347 0.225 Uiso 1 1 calc R U
H11C H -0.0108 0.9384 -0.2199 0.225 Uiso 1 1 calc R U
C12A C -0.0506(19) 0.8257(11) -0.2109(11) 0.137(6) Uani 1 1 d D U
H12A H -0.0463 0.8281 -0.2736 0.205 Uiso 1 1 calc R U
H12B H -0.1309 0.8370 -0.1940 0.205 Uiso 1 1 calc R U
H12C H -0.0349 0.7872 -0.1924 0.205 Uiso 1 1 calc R U
C14 C 0.0830(13) 0.9290(6) 0.2405(10) 0.073(4) Uani 1 1 d . .
C13A C 0.5539(14) 0.8515(7) 0.6602(8) 0.090(5) Uani 1 1 d D .
C15 C -0.0151(14) 0.8395(6) -0.0221(7) 0.073(4) Uani 1 1 d D .
C14A C 0.4324(14) 0.8534(10) 0.6943(12) 0.114(6) Uani 1 1 d D .
H14A H 0.4322 0.8332 0.7490 0.171 Uiso 1 1 calc R U
H14B H 0.3750 0.8359 0.6531 0.171 Uiso 1 1 calc R U
H14C H 0.4091 0.8923 0.7035 0.171 Uiso 1 1 calc R U
C16 C 0.5388(16) 0.7720(7) -0.0424(12) 0.097(5) Uani 1 1 d D .
C15A C 0.6458(19) 0.8754(11) 0.7208(13) 0.141(9) Uani 1 1 d D .
H15A H 0.6268 0.9146 0.7318 0.211 Uiso 1 1 calc R U
H15B H 0.7251 0.8728 0.6958 0.211 Uiso 1 1 calc R U
H15C H 0.6466 0.8545 0.7749 0.211 Uiso 1 1 calc R U
C17 C 0.657(2) 0.7454(11) -0.0641(13) 0.129(8) Uani 1 1 d . .
H17A H 0.6502 0.7300 -0.1224 0.194 Uiso 1 1 calc R U
H17B H 0.6761 0.7153 -0.0230 0.194 Uiso 1 1 calc R U
H17C H 0.7208 0.7735 -0.0608 0.194 Uiso 1 1 calc R U
C16A C 0.589(3) 0.7926(9) 0.6405(19) 0.187(14) Uani 1 1 d D .
H16A H 0.5542 0.7820 0.5838 0.280 Uiso 1 1 calc R U
H16B H 0.5577 0.7675 0.6842 0.280 Uiso 1 1 calc R U
H16C H 0.6764 0.7896 0.6405 0.280 Uiso 1 1 calc R U
C18 C 0.180(2) 0.9620(12) 0.5750(14) 0.152(10) Uani 1 1 d D .
H18A H 0.1643 0.9899 0.6191 0.229 Uiso 1 1 calc R U
H18B H 0.2130 0.9804 0.5250 0.229 Uiso 1 1 calc R U
H18C H 0.2382 0.9346 0.5983 0.229 Uiso 1 1 calc R U
C17A C 0.2494(14) 1.1245(7) 0.4846(11) 0.114(7) Uani 1 1 d D .
C19 C 0.0043(16) 0.8042(8) 0.5145(9) 0.085(4) Uani 1 1 d . .
C18A C 0.1292(17) 1.1202(10) 0.5223(15) 0.145(10) Uani 1 1 d D .
H18D H 0.1029 1.1573 0.5402 0.218 Uiso 1 1 calc R U
H18E H 0.1342 1.0954 0.5724 0.218 Uiso 1 1 calc R U
H18F H 0.0711 1.1051 0.4793 0.218 Uiso 1 1 calc R U
C20 C -0.0928(13) 0.7382(5) 0.2316(8) 0.067(3) Uani 1 1 d . .
H20 H -0.1788 0.7502 0.2252 0.080 Uiso 1 1 calc R U
C19A C 0.338(2) 1.1431(9) 0.5533(13) 0.131(8) Uani 1 1 d D .
H19A H 0.4150 1.1515 0.5278 0.197 Uiso 1 1 calc R U
H19B H 0.3494 1.1134 0.5961 0.197 Uiso 1 1 calc R U
H19C H 0.3077 1.1767 0.5810 0.197 Uiso 1 1 calc R U
C21 C -0.0316(12) 0.7466(5) 0.1465(8) 0.068(3) Uani 1 1 d D .
H21 H 0.0531 0.7327 0.1520 0.082 Uiso 1 1 calc R U
C20A C 0.256(2) 1.1588(9) 0.4037(14) 0.140(8) Uani 1 1 d D .
H20A H 0.3331 1.1526 0.3777 0.210 Uiso 1 1 calc R U
H20B H 0.2472 1.1985 0.4178 0.210 Uiso 1 1 calc R U
H20C H 0.1903 1.1477 0.3630 0.210 Uiso 1 1 calc R U
C21A C 0.7390(17) 1.1652(9) 0.3317(15) 0.123(7) Uani 1 1 d D U
C22A C 0.666(3) 1.1761(16) 0.410(2) 0.217(17) Uani 1 1 d D U
H22A H 0.6676 1.2161 0.4237 0.325 Uiso 1 1 calc R U
H22B H 0.6996 1.1550 0.4592 0.325 Uiso 1 1 calc R U
H22C H 0.5821 1.1645 0.3981 0.325 Uiso 1 1 calc R U
C24 C 0.4186(14) 0.9860(6) 0.2503(8) 0.074(4) Uani 1 1 d . .
H24 H 0.3322 0.9753 0.2409 0.089 Uiso 1 1 calc R U
C23A C 0.864(2) 1.1456(9) 0.3586(16) 0.150(9) Uani 1 1 d D U
H23F H 0.8599 1.1075 0.3811 0.225 Uiso 1 1 calc R U
H23G H 0.8979 1.1705 0.4033 0.225 Uiso 1 1 calc R U
H23C H 0.9149 1.1462 0.3088 0.225 Uiso 1 1 calc R U
C24A C 0.743(2) 1.2096(10) 0.2635(19) 0.160(10) Uani 1 1 d D U
H24A H 0.7784 1.1941 0.2120 0.240 Uiso 1 1 calc R U
H24B H 0.7920 1.2410 0.2850 0.240 Uiso 1 1 calc R U
H24C H 0.6612 1.2227 0.2490 0.240 Uiso 1 1 calc R U
C26 C 0.4560(11) 0.9760(6) 0.3462(8) 0.068(3) Uani 1 1 d D .
H26 H 0.5339 0.9953 0.3611 0.082 Uiso 1 1 calc R U
C28 C -0.0350(13) 0.6721(7) 0.0473(10) 0.078(4) Uani 1 1 d . .
C30 C 0.6044(14) 0.9229(7) 0.0226(10) 0.081(4) Uani 1 1 d . .
H30 H 0.6563 0.9503 0.0003 0.097 Uiso 1 1 calc R U
C31 C 0.4899(16) 0.8786(8) 0.5137(10) 0.084(4) Uani 1 1 d . .
C32 C 0.4640(13) 0.8304(7) 0.0799(10) 0.077(4) Uani 1 1 d . .
C34 C 0.1084(16) 0.7919(7) 0.4716(10) 0.086(4) Uani 1 1 d . .
H34 H 0.1649 0.7662 0.4963 0.103 Uiso 1 1 calc R U
C35 C 0.4332(14) 1.0457(7) 0.2238(10) 0.083(4) Uani 1 1 d . .
H35A H 0.4109 1.0505 0.1620 0.100 Uiso 1 1 calc R U
H35B H 0.3822 1.0705 0.2577 0.100 Uiso 1 1 calc R U
C37 C 0.4996(14) 0.9067(7) -0.0304(10) 0.082(4) Uani 1 1 d . .
C38 C 0.0759(16) 0.6162(8) 0.2793(12) 0.092(5) Uani 1 1 d . .
C39 C 0.4033(15) 0.8688(6) 0.0107(10) 0.082(4) Uani 1 1 d . .
H39 H 0.3651 0.8449 -0.0354 0.099 Uiso 1 1 calc R U
C40 C 0.5767(17) 1.1109(6) 0.2648(14) 0.103(6) Uani 1 1 d D .
C41 C -0.0864(11) 0.6791(6) 0.2644(11) 0.083(4) Uani 1 1 d D .
H41A H -0.1316 0.6751 0.3175 0.100 Uiso 1 1 calc R U
H41B H -0.1201 0.6528 0.2207 0.100 Uiso 1 1 calc R U
C44 C -0.0809(16) 0.8479(7) 0.4818(10) 0.087(4) Uani 1 1 d . .
H44 H -0.1068 0.8702 0.5321 0.105 Uiso 1 1 calc R U
C45 C 0.0694(18) 0.9340(7) 0.5495(12) 0.095(5) Uani 1 1 d D .
C46 C 0.7916(16) 0.9649(7) 0.1319(15) 0.111(7) Uani 1 1 d . .
H46A H 0.8376 0.9577 0.0807 0.167 Uiso 1 1 calc R U
H46B H 0.8469 0.9750 0.1801 0.167 Uiso 1 1 calc R U
H46C H 0.7353 0.9957 0.1203 0.167 Uiso 1 1 calc R U
C47 C 0.2953(15) 0.7570(6) 0.3623(12) 0.087(4) Uani 1 1 d . .
H47A H 0.2457 0.7234 0.3559 0.130 Uiso 1 1 calc R U
H47B H 0.3285 0.7595 0.4215 0.130 Uiso 1 1 calc R U
H47C H 0.3612 0.7552 0.3226 0.130 Uiso 1 1 calc R U
C48 C 0.3781(19) 1.0507(10) 0.4266(12) 0.099(5) Uani 1 1 d . .
C51 C 0.3177(14) 0.7582(7) 0.0855(14) 0.102(6) Uani 1 1 d . .
H51A H 0.2601 0.7772 0.0463 0.152 Uiso 1 1 calc R U
H51B H 0.2741 0.7367 0.1278 0.152 Uiso 1 1 calc R U
H51C H 0.3676 0.7329 0.0527 0.152 Uiso 1 1 calc R U
C53 C -0.1776(15) 0.9647(8) 0.4152(12) 0.106(6) Uani 1 1 d D .
H53A H -0.2153 0.9899 0.3724 0.159 Uiso 1 1 calc R U
H53B H -0.1252 0.9863 0.4550 0.159 Uiso 1 1 calc R U
H53C H -0.2400 0.9461 0.4473 0.159 Uiso 1 1 calc R U

loop_
_atom_site_aniso_label
_atom_site_aniso_U_11
_atom_site_aniso_U_22
_atom_site_aniso_U_33
_atom_site_aniso_U_23
_atom_site_aniso_U_13
_atom_site_aniso_U_12
Br1 0.0789(10) 0.0886(10) 0.0887(10) -0.0147(9) -0.0170(7) 0.0109(8)
Br2 0.0877(10) 0.0861(10) 0.0772(9) 0.0040(8) -0.0030(7) -0.0058(8)
O1 0.073(5) 0.080(6) 0.062(5) -0.008(5) -0.006(4) -0.005(5)
O2 0.068(5) 0.066(5) 0.088(6) 0.001(5) -0.010(4) -0.007(5)
O3 0.076(6) 0.084(6) 0.054(4) 0.008(5) -0.003(4) 0.009(5)
O4 0.081(6) 0.075(6) 0.080(6) 0.011(5) -0.001(5) 0.011(5)
O5 0.075(5) 0.062(5) 0.079(6) -0.009(5) -0.020(4) 0.006(4)
O6 0.087(6) 0.064(5) 0.077(6) -0.005(5) -0.004(5) 0.011(5)
O7 0.074(6) 0.058(5) 0.063(5) -0.008(4) -0.010(4) 0.006(4)
O8 0.081(6) 0.066(5) 0.064(5) -0.002(4) -0.016(4) -0.012(4)
O9 0.082(6) 0.060(5) 0.056(5) 0.004(4) -0.011(4) -0.004(4)
O10 0.087(6) 0.087(7) 0.076(6) -0.031(5) -0.014(5) 0.010(5)
O11 0.084(6) 0.099(7) 0.053(5) 0.006(5) -0.004(5) 0.008(5)
O12 0.090(6) 0.063(6) 0.075(6) -0.005(4) 0.000(5) -0.007(5)
O13 0.075(6) 0.072(6) 0.077(6) -0.020(5) -0.012(5) -0.001(5)
O14 0.090(7) 0.089(6) 0.053(5) 0.005(4) -0.007(5) -0.012(5)
O15 0.081(6) 0.064(6) 0.098(7) -0.010(5) -0.007(5) -0.003(5)
O16 0.098(8) 0.074(7) 0.083(7) 0.005(5) -0.006(5) 0.001(5)
O17 0.084(6) 0.058(5) 0.078(6) -0.001(4) -0.006(5) -0.013(5)
O18 0.098(7) 0.083(6) 0.075(6) -0.018(5) -0.012(5) -0.015(6)
O19 0.094(7) 0.064(6) 0.092(7) 0.016(5) -0.012(5) -0.001(5)
O20 0.098(7) 0.079(6) 0.069(6) -0.017(5) 0.009(5) 0.006(5)
O21 0.101(8) 0.062(6) 0.086(7) -0.009(5) -0.001(6) 0.000(5)
O22 0.132(10) 0.112(9) 0.076(7) 0.031(6) 0.001(7) 0.015(7)
O23 0.146(10) 0.126(10) 0.061(6) 0.032(7) 0.003(6) 0.026(8)
O24 0.106(8) 0.056(6) 0.107(8) 0.001(5) -0.024(6) -0.003(5)
O25 0.122(10) 0.074(6) 0.110(8) -0.012(6) -0.005(7) -0.019(7)
O26 0.088(7) 0.110(9) 0.132(10) -0.067(8) -0.028(7) 0.007(6)
O28 0.116(10) 0.081(8) 0.149(12) 0.006(8) 0.002(8) 0.004(7)
O29 0.116(9) 0.112(9) 0.099(8) -0.034(7) 0.008(7) 0.034(7)
O30 0.113(10) 0.091(8) 0.115(9) -0.033(7) -0.003(8) -0.017(7)
O31 0.122(9) 0.168(12) 0.090(8) -0.011(8) -0.003(7) -0.075(9)
O32 0.085(8) 0.164(12) 0.073(7) 0.024(7) -0.001(6) 0.042(8)
O33 0.099(8) 0.118(9) 0.102(8) -0.027(7) -0.019(7) 0.035(7)
O34 0.109(10) 0.102(9) 0.168(13) -0.022(9) -0.003(9) -0.021(8)
O35 0.099(9) 0.089(8) 0.134(10) -0.004(7) -0.023(7) 0.005(7)
O36 0.173(13) 0.149(13) 0.095(9) -0.035(8) 0.009(9) -0.022(10)
O38 0.124(10) 0.139(11) 0.106(9) -0.039(8) -0.036(8) 0.046(9)
C1 0.070(7) 0.067(7) 0.060(7) -0.003(6) -0.010(6) 0.006(7)
C2 0.072(8) 0.048(6) 0.062(7) 0.000(5) -0.008(6) -0.005(5)
C1A 0.123(16) 0.098(14) 0.119(16) 0.002(12) -0.007(12) -0.006(12)
C3 0.071(8) 0.063(7) 0.051(6) -0.002(5) -0.011(6) -0.001(6)
C2A 0.088(15) 0.21(3) 0.27(4) 0.02(3) -0.06(2) 0.030(18)
C4 0.092(10) 0.063(8) 0.054(7) -0.004(6) -0.012(7) -0.001(7)
C3A 0.21(3) 0.18(3) 0.15(2) 0.03(2) -0.02(2) 0.07(2)
C5 0.083(8) 0.051(6) 0.048(6) -0.002(5) -0.006(6) 0.001(6)
C4A 0.127(18) 0.109(16) 0.19(3) -0.011(16) -0.006(17) 0.006(13)
C6 0.080(9) 0.059(7) 0.057(7) -0.002(6) -0.002(6) 0.007(6)
C5A 0.134(12) 0.137(11) 0.164(14) -0.091(11) -0.025(10) 0.030(11)
C7 0.074(9) 0.079(9) 0.066(8) 0.015(7) -0.009(6) 0.000(7)
C6A 0.152(14) 0.167(14) 0.156(16) -0.083(13) 0.006(13) 0.032(13)
C8 0.077(8) 0.061(7) 0.056(7) -0.007(6) -0.013(6) 0.000(6)
C7A 0.168(15) 0.118(13) 0.182(17) -0.078(13) -0.008(13) 0.012(13)
C9 0.094(10) 0.057(7) 0.069(8) -0.003(6) -0.019(7) -0.006(7)
C8A 0.151(14) 0.157(14) 0.181(16) -0.110(13) -0.052(12) 0.033(12)
C10 0.071(8) 0.061(7) 0.059(7) -0.009(6) 0.001(6) 0.001(6)
C9A 0.119(10) 0.201(14) 0.059(7) 0.026(9) 0.007(7) 0.031(10)
C11 0.071(8) 0.060(7) 0.062(7) -0.003(6) -0.005(6) -0.010(6)
C10A 0.103(11) 0.209(16) 0.068(9) 0.031(10) 0.031(8) 0.022(12)
C103 0.16(2) 0.21(3) 0.17(3) -0.03(2) -0.019(19) -0.05(2)
C102 0.18(2) 0.18(3) 0.15(2) 0.031(19) -0.001(19) 0.02(2)
C101 0.16(2) 0.25(3) 0.14(2) 0.01(2) 0.003(19) 0.05(2)
C100 0.32(5) 0.17(3) 0.17(3) -0.01(2) 0.05(3) 0.08(3)
C12 0.058(7) 0.083(9) 0.069(8) -0.001(7) 0.004(6) 0.004(6)
C11A 0.154(13) 0.196(17) 0.102(10) 0.047(12) 0.027(10) 0.061(13)
C12A 0.129(12) 0.225(17) 0.053(8) -0.001(10) -0.020(8) -0.004(12)
C14 0.082(9) 0.055(8) 0.082(9) -0.010(7) -0.011(7) -0.002(6)
C13A 0.110(13) 0.103(12) 0.057(8) 0.001(8) 0.010(8) -0.007(10)
C15 0.086(10) 0.089(10) 0.044(7) 0.015(6) 0.000(7) 0.004(8)
C14A 0.107(14) 0.148(18) 0.086(12) 0.018(12) -0.012(10) 0.009(13)
C16 0.108(13) 0.077(10) 0.106(13) -0.025(9) 0.010(11) 0.030(9)
C15A 0.106(14) 0.22(3) 0.095(13) 0.041(15) -0.037(11) -0.001(16)
C17 0.133(18) 0.17(2) 0.085(13) -0.028(13) 0.019(12) -0.001(16)
C16A 0.20(3) 0.18(3) 0.18(3) 0.11(2) 0.05(2) 0.06(2)
C18 0.151(19) 0.20(3) 0.102(15) -0.058(16) -0.010(13) -0.084(19)
C17A 0.105(14) 0.108(14) 0.127(16) -0.043(12) -0.021(12) 0.032(11)
C19 0.104(11) 0.088(10) 0.062(8) 0.000(8) -0.014(8) -0.014(9)
C18A 0.113(16) 0.17(2) 0.16(2) -0.094(18) 0.006(14) 0.039(15)
C20 0.079(9) 0.060(7) 0.062(7) -0.008(6) 0.002(6) 0.001(6)
C19A 0.18(2) 0.094(13) 0.114(15) -0.035(11) -0.037(14) 0.021(14)
C21 0.070(8) 0.069(8) 0.064(8) -0.005(6) -0.014(6) -0.005(6)
C20A 0.19(2) 0.102(15) 0.126(17) 0.007(13) -0.015(16) 0.051(15)
C21A 0.098(13) 0.107(15) 0.16(2) -0.041(15) -0.002(13) -0.019(12)
C22A 0.23(3) 0.23(3) 0.19(3) -0.14(3) 0.03(3) -0.03(3)
C24 0.087(10) 0.077(9) 0.058(8) -0.002(6) 0.001(7) 0.012(7)
C23A 0.18(3) 0.106(16) 0.16(2) -0.036(15) -0.013(18) -0.031(17)
C24A 0.15(2) 0.088(14) 0.24(3) 0.033(18) 0.00(2) -0.010(14)
C26 0.065(8) 0.079(9) 0.059(7) -0.009(6) -0.005(6) 0.012(7)
C28 0.055(8) 0.085(10) 0.093(10) -0.016(8) -0.016(7) 0.009(7)
C30 0.098(10) 0.068(9) 0.077(9) 0.008(7) 0.006(8) -0.008(8)
C31 0.083(10) 0.103(12) 0.067(9) 0.001(8) 0.008(8) -0.018(9)
C32 0.058(8) 0.082(10) 0.088(10) -0.017(8) -0.011(7) 0.010(7)
C34 0.094(11) 0.098(11) 0.067(9) 0.020(8) -0.005(8) 0.011(8)
C35 0.074(9) 0.094(11) 0.081(10) -0.023(8) -0.006(7) 0.010(8)
C37 0.086(10) 0.078(10) 0.084(10) -0.012(8) 0.013(8) 0.021(8)
C38 0.081(11) 0.090(12) 0.105(12) -0.001(9) -0.003(9) -0.017(9)
C39 0.102(11) 0.068(8) 0.076(9) -0.004(7) -0.016(8) -0.001(8)
C40 0.078(12) 0.081(12) 0.148(17) -0.006(11) -0.003(11) -0.002(9)
C41 0.081(10) 0.061(8) 0.106(11) -0.017(8) -0.006(8) -0.011(7)
C44 0.117(12) 0.081(10) 0.064(8) 0.015(7) 0.005(8) 0.025(9)
C45 0.123(14) 0.080(11) 0.082(11) -0.026(8) -0.011(11) 0.002(10)
C46 0.091(12) 0.071(10) 0.168(19) 0.020(11) -0.033(12) -0.023(9)
C47 0.080(10) 0.070(9) 0.111(13) 0.001(8) 0.003(9) 0.001(7)
C48 0.085(12) 0.125(16) 0.086(12) -0.011(11) 0.000(10) 0.011(12)
C51 0.066(9) 0.079(10) 0.158(17) -0.042(10) -0.022(10) -0.011(8)
C53 0.080(11) 0.124(15) 0.113(14) -0.035(11) -0.014(10) 0.034(10)

loop_
_atom_type_symbol
_atom_type_description
_atom_type_scat_dispersion_real
_atom_type_scat_dispersion_imag
_atom_type_scat_source
C C 0.0181 0.0091 'International Tables Vol C Tables 4.2.6.8 and 6.1.1.4'
H H 0.0000 0.0000 'International Tables Vol C Tables 4.2.6.8 and 6.1.1.4'
O O 0.0492 0.0322 'International Tables Vol C Tables 4.2.6.8 and 6.1.1.4'
Br Br -0.6763 1.2805 'International Tables Vol C Tables 4.2.6.8 and 6.1.1.4'

loop_
_geom_angle_atom_site_label_1
_geom_angle_atom_site_label_2
_geom_angle_atom_site_label_3
_geom_angle
C31 O1 C1 119.0(11)
C12 O2 C46 117.0(12)
C15 O3 C10 117.6(11)
C7 O4 C47 119.0(12)
C4 O5 C8 121.6(11)
C9 O6 C53 120.5(11)
C24 O7 C3 112.9(10)
C14 O8 C11 121.4(10)
C14 O9 C5 112.0(9)
C16 O10 C32 125.8(11)
C15 O11 C9A 124.7(11)
C4 O12 C6 113.7(10)
C28 O13 C21 114.8(10)
C31 O14 C13A 119.6(11)
C32 O15 C51 117.5(13)
C2 O17 C20 113.8(10)
C45 O18 C9 128.4(13)
C48 O20 C26 115.7(13)
C40 O21 C35 112.0(13)
C38 O24 C41 117.0(12)
C40 O25 C21A 118.1(13)
C28 O26 C5A 122.1(13)
C48 O29 C17A 123.0(17)
C38 O35 C1A 123.6(14)
O1 C1 C26 105.1(10)
O1 C1 C6 108.9(10)
C26 C1 C6 110.0(10)
O1 C1 H1 110.9
C26 C1 H1 110.9
C6 C1 H1 110.9
O17 C2 C5 108.9(10)
O17 C2 C11 108.3(10)
C5 C2 C11 107.3(10)
O17 C2 H2 110.8
C5 C2 H2 110.8
C11 C2 H2 110.8
C2A C1A C4A 111(2)
C2A C1A O35 105.1(18)
C4A C1A O35 110.3(17)
C2A C1A C3A 107(2)
C4A C1A C3A 110(2)
O35 C1A C3A 112.7(18)
O7 C3 C6 106.9(9)
O7 C3 C8 108.2(11)
C6 C3 C8 108.2(10)
O7 C3 H3 111.1
C6 C3 H3 111.1
C8 C3 H3 111.1
C1A C2A H2AA 109.5
C1A C2A H2AB 109.5
H2AA C2A H2AB 109.5
C1A C2A H2AC 109.5
H2AA C2A H2AC 109.5
H2AB C2A H2AC 109.5
O16 C4 O12 122.3(11)
O16 C4 O5 121.0(13)
O12 C4 O5 116.7(12)
C1A C3A H3AA 109.5
C1A C3A H3AB 109.5
H3AA C3A H3AB 109.5
C1A C3A H3AC 109.5
H3AA C3A H3AC 109.5
H3AB C3A H3AC 109.5
O9 C5 C10 107.6(10)
O9 C5 C2 107.2(9)
C10 C5 C2 112.1(11)
O9 C5 H5 110.0
C10 C5 H5 110.0
C2 C5 H5 110.0
C1A C4A H4AA 109.5
C1A C4A H4AB 109.5
H4AA C4A H4AB 109.5
C1A C4A H4AC 109.5
H4AA C4A H4AC 109.5
H4AB C4A H4AC 109.5
O12 C6 C3 105.6(10)
O12 C6 C1 108.9(11)
C3 C6 C1 107.6(10)
O12 C6 H6 111.5
C3 C6 H6 111.5
C1 C6 H6 111.5
O26 C5A C8A 99.5(15)
O26 C5A C7A 107.9(18)
C8A C5A C7A 118(2)
O26 C5A C6A 108.6(18)
C8A C5A C6A 111(2)
C7A C5A C6A 111(2)
O4 C7 C34 126.0(13)
O4 C7 C11 111.4(11)
C34 C7 C11 122.5(14)
C5A C6A H6AA 109.5
C5A C6A H6AB 109.5
H6AA C6A H6AB 109.5
C5A C6A H6AC 109.5
H6AA C6A H6AC 109.5
H6AB C6A H6AC 109.5
O5 C8 C12 107.5(11)
O5 C8 C32 107.7(10)
C12 C8 C32 112.8(11)
O5 C8 C3 107.8(10)
C12 C8 C3 109.3(11)
C32 C8 C3 111.5(11)
C5A C7A H7AA 109.5
C5A C7A H7AB 109.5
H7AA C7A H7AB 109.5
C5A C7A H7AC 109.5
H7AA C7A H7AC 109.5
H7AB C7A H7AC 109.5
O6 C9 O18 109.7(11)
O6 C9 C44 116.8(13)
O18 C9 C44 108.5(12)
O6 C9 C11 103.9(11)
O18 C9 C11 102.7(12)
C44 C9 C11 114.4(12)
C5A C8A H8AA 109.5
C5A C8A H8AB 109.5
H8AA C8A H8AB 109.5
C5A C8A H8AC 109.5
H8AA C8A H8AC 109.5
H8AB C8A H8AC 109.5
O3 C10 C5 110.7(11)
O3 C10 C21 105.5(10)
C5 C10 C21 106.0(10)
O3 C10 H10 111.4
C5 C10 H10 111.4
C21 C10 H10 111.4
C10A C9A O11 104.8(14)
C10A C9A C11A 113(2)
O11 C9A C11A 108.9(15)
C10A C9A C12A 112.6(18)
O11 C9A C12A 105.2(15)
C11A C9A C12A 112(2)
O8 C11 C7 107.6(11)
O8 C11 C9 106.9(10)
C7 C11 C9 109.7(11)
O8 C11 C2 109.4(10)
C7 C11 C2 108.8(11)
C9 C11 C2 114.3(11)
C9A C10A H10A 109.5
C9A C10A H10B 109.5
H10A C10A H10B 109.5
C9A C10A H10C 109.5
H10A C10A H10C 109.5
H10B C10A H10C 109.5
C103 C104 H10D 109.5
C103 C104 H10E 109.5
H10D C104 H10E 109.5
C103 C104 H10F 109.5
H10D C104 H10F 109.5
H10E C104 H10F 109.5
C102 C103 C104 121(4)
C102 C103 H10G 107.2
C104 C103 H10G 107.2
C102 C103 H10H 107.2
C104 C103 H10H 107.2
H10G C103 H10H 106.8
C103 C102 C101 113(3)
C103 C102 H10I 109.0
C101 C102 H10I 109.0
C103 C102 H10J 109.0
C101 C102 H10J 109.0
H10I C102 H10J 107.8
C100 C101 C102 113(4)
C100 C101 H10K 109.0
C102 C101 H10K 109.0
C100 C101 H10L 109.0
C102 C101 H10L 109.0
H10K C101 H10L 107.8
C101 C100 H10M 109.5
C101 C100 H10N 109.5
H10M C100 H10N 109.5
C101 C100 H10O 109.5
H10M C100 H10O 109.5
H10N C100 H10O 109.5
O2 C12 C30 127.8(14)
O2 C12 C8 111.3(11)
C30 C12 C8 120.6(12)
C9A C11A H11A 109.5
C9A C11A H11B 109.5
H11A C11A H11B 109.5
C9A C11A H11C 109.5
H11A C11A H11C 109.5
H11B C11A H11C 109.5
C9A C12A H12A 109.5
C9A C12A H12B 109.5
H12A C12A H12B 109.5
C9A C12A H12C 109.5
H12A C12A H12C 109.5
H12B C12A H12C 109.5
O19 C14 O9 120.9(13)
O19 C14 O8 121.2(12)
O9 C14 O8 117.8(11)
C14A C13A C15A 112.3(16)
C14A C13A C16A 110.5(18)
C15A C13A C16A 109(2)
C14A C13A O14 112.9(14)
C15A C13A O14 103.3(13)
C16A C13A O14 109.0(13)
O32 C15 O11 129.6(11)
O32 C15 O3 122.9(13)
O11 C15 O3 107.3(12)
C13A C14A H14A 109.5
C13A C14A H14B 109.5
H14A C14A H14B 109.5
C13A C14A H14C 109.5
H14A C14A H14C 109.5
H14B C14A H14C 109.5
O38 C16 O10 124.9(15)
O38 C16 C17 127.3(16)
O10 C16 C17 107.6(15)
C13A C15A H15A 109.5
C13A C15A H15B 109.5
H15A C15A H15B 109.5
C13A C15A H15C 109.5
H15A C15A H15C 109.5
H15B C15A H15C 109.5
C16 C17 H17A 109.5
C16 C17 H17B 109.5
H17A C17 H17B 109.5
C16 C17 H17C 109.5
H17A C17 H17C 109.5
H17B C17 H17C 109.5
C13A C16A H16A 109.5
C13A C16A H16B 109.5
H16A C16A H16B 109.5
C13A C16A H16C 109.5
H16A C16A H16C 109.5
H16B C16A H16C 109.5
C45 C18 H18A 109.5
C45 C18 H18B 109.5
H18A C18 H18B 109.5
C45 C18 H18C 109.5
H18A C18 H18C 109.5
H18B C18 H18C 109.5
O29 C17A C18A 103.0(14)
O29 C17A C19A 109.0(14)
C18A C17A C19A 108.4(17)
O29 C17A C20A 107.2(14)
C18A C17A C20A 116.1(19)
C19A C17A C20A 112.6(18)
O22 C19 C34 121.6(16)
O22 C19 C44 117.5(16)
C34 C19 C44 120.9(14)
C17A C18A H18D 109.5
C17A C18A H18E 109.5
H18D C18A H18E 109.5
C17A C18A H18F 109.5
H18D C18A H18F 109.5
H18E C18A H18F 109.5
O17 C20 C41 105.0(11)
O17 C20 C21 109.3(10)
C41 C20 C21 113.6(12)
O17 C20 H20 109.6
C41 C20 H20 109.6
C21 C20 H20 109.6
C17A C19A H19A 109.5
C17A C19A H19B 109.5
H19A C19A H19B 109.5
C17A C19A H19C 109.5
H19A C19A H19C 109.5
H19B C19A H19C 109.5
O13 C21 C20 108.7(10)
O13 C21 C10 109.6(10)
C20 C21 C10 109.9(11)
O13 C21 H21 109.5
C20 C21 H21 109.5
C10 C21 H21 109.5
C17A C20A H20A 109.5
C17A C20A H20B 109.5
H20A C20A H20B 109.5
C17A C20A H20C 109.5
H20A C20A H20C 109.5
H20B C20A H20C 109.5
O25 C21A C24A 109.2(18)
O25 C21A C23A 99.2(16)
C24A C21A C23A 111.2(17)
O25 C21A C22A 106.5(17)
C24A C21A C22A 118(2)
C23A C21A C22A 110(2)
C21A C22A H22A 109.5
C21A C22A H22B 109.5
H22A C22A H22B 109.5
C21A C22A H22C 109.5
H22A C22A H22C 109.5
H22B C22A H22C 109.5
O7 C24 C35 107.7(12)
O7 C24 C26 110.6(10)
C35 C24 C26 112.6(12)
O7 C24 H24 108.6
C35 C24 H24 108.6
C26 C24 H24 108.6
C21A C23A H23F 109.5
C21A C23A H23G 109.5
H23F C23A H23G 109.5
C21A C23A H23C 109.5
H23F C23A H23C 109.5
H23G C23A H23C 109.5
C21A C24A H24A 109.5
C21A C24A H24B 109.5
H24A C24A H24B 109.5
C21A C24A H24C 109.5
H24A C24A H24C 109.5
H24B C24A H24C 109.5
O20 C26 C1 105.8(11)
O20 C26 C24 107.3(10)
C1 C26 C24 112.8(11)
O20 C26 H26 110.3
C1 C26 H26 110.3
C24 C26 H26 110.3
O33 C28 O26 127.4(15)
O33 C28 O13 126.8(14)
O26 C28 O13 105.5(11)
C12 C30 C37 124.9(14)
C12 C30 H30 117.5
C37 C30 H30 117.5
O31 C31 O14 131.2(16)
O31 C31 O1 123.7(15)
O14 C31 O1 105.2(13)
O15 C32 O10 109.4(12)
O15 C32 C39 118.3(12)
O10 C32 C39 108.4(13)
O15 C32 C8 105.4(12)
O10 C32 C8 100.0(10)
C39 C32 C8 113.8(12)
C19 C34 C7 120.9(14)
C19 C34 H34 119.5
C7 C34 H34 119.5
O21 C35 C24 105.0(13)
O21 C35 H35A 110.7
C24 C35 H35A 110.7
O21 C35 H35B 110.7
C24 C35 H35B 110.7
H35A C35 H35B 108.8
O23 C37 C30 124.0(16)
O23 C37 C39 117.8(15)
C30 C37 C39 118.1(14)
O34 C38 O35 125.5(18)
O34 C38 O24 126.9(17)
O35 C38 O24 107.5(15)
C32 C39 C37 110.1(13)
C32 C39 Br1 112.7(11)
C37 C39 Br1 108.5(10)
C32 C39 H39 108.5
C37 C39 H39 108.5
Br1 C39 H39 108.5
O28 C40 O25 129.8(14)
O28 C40 O21 125.8(17)
O25 C40 O21 103.9(14)
O24 C41 C20 105.0(11)
O24 C41 H41A 110.8
C20 C41 H41A 110.8
O24 C41 H41B 110.8
C20 C41 H41B 110.8
H41A C41 H41B 108.8
C19 C44 C9 113.0(14)
C19 C44 Br2 108.2(11)
C9 C44 Br2 111.8(10)
C19 C44 H44 107.9
C9 C44 H44 107.9
Br2 C44 H44 107.9
O36 C45 O18 122.6(16)
O36 C45 C18 123.0(17)
O18 C45 C18 112.4(18)
O2 C46 H46A 109.5
O2 C46 H46B 109.5
H46A C46 H46B 109.5
O2 C46 H46C 109.5
H46A C46 H46C 109.5
H46B C46 H46C 109.5
O4 C47 H47A 109.5
O4 C47 H47B 109.5
H47A C47 H47B 109.5
O4 C47 H47C 109.5
H47A C47 H47C 109.5
H47B C47 H47C 109.5
O30 C48 O29 127(2)
O30 C48 O20 126.0(18)
O29 C48 O20 106.5(18)
O15 C51 H51A 109.5
O15 C51 H51B 109.5
H51A C51 H51B 109.5
O15 C51 H51C 109.5
H51A C51 H51C 109.5
H51B C51 H51C 109.5
O6 C53 H53A 109.5
O6 C53 H53B 109.5
H53A C53 H53B 109.5
O6 C53 H53C 109.5
H53A C53 H53C 109.5
H53B C53 H53C 109.5

loop_
_geom_bond_atom_site_label_1
_geom_bond_atom_site_label_2
_geom_bond_distance
Br1 C39 1.925(17)
Br2 C44 1.997(19)
O1 C31 1.368(18)
O1 C1 1.441(14)
O2 C12 1.312(15)
O2 C46 1.443(18)
O3 C15 1.358(11)
O3 C10 1.426(14)
O4 C7 1.342(17)
O4 C47 1.431(18)
O5 C4 1.345(11)
O5 C8 1.459(15)
O6 C9 1.424(16)
O6 C53 1.464(12)
O7 C24 1.411(16)
O7 C3 1.433(15)
O8 C14 1.365(17)
O8 C11 1.451(15)
O9 C14 1.344(15)
O9 C5 1.483(14)
O10 C16 1.350(19)
O10 C32 1.492(17)
O11 C15 1.311(17)
O11 C9A 1.477(19)
O12 C4 1.324(16)
O12 C6 1.438(10)
O13 C28 1.359(17)
O13 C21 1.441(10)
O14 C31 1.325(19)
O14 C13A 1.505(15)
O15 C32 1.361(18)
O15 C51 1.421(16)
O16 C4 1.226(16)
O17 C2 1.417(14)
O17 C20 1.441(15)
O18 C45 1.327(19)
O18 C9 1.455(16)
O19 C14 1.205(16)
O20 C48 1.34(2)
O20 C26 1.453(11)
O21 C40 1.339(12)
O21 C35 1.442(18)
O22 C19 1.255(19)
O23 C37 1.219(18)
O24 C38 1.32(2)
O24 C41 1.444(11)
O25 C40 1.32(2)
O25 C21A 1.50(2)
O26 C28 1.317(17)
O26 C5A 1.49(2)
O28 C40 1.22(2)
O29 C48 1.33(2)
O29 C17A 1.476(17)
O30 C48 1.16(2)
O31 C31 1.163(19)
O32 C15 1.200(16)
O33 C28 1.148(16)
O34 C38 1.21(2)
O35 C38 1.308(19)
O35 C1A 1.51(2)
O36 C45 1.22(2)
O38 C16 1.255(18)
C1 C26 1.51(2)
C1 C6 1.542(18)
C1 H1 1.0000
C2 C5 1.507(18)
C2 C11 1.559(17)
C2 H2 1.0000
C1A C2A 1.47(2)
C1A C4A 1.49(2)
C1A C3A 1.51(2)
C3 C6 1.532(17)
C3 C8 1.565(19)
C3 H3 1.0000
C2A H2AA 0.9800
C2A H2AB 0.9800
C2A H2AC 0.9800
C3A H3AA 0.9800
C3A H3AB 0.9800
C3A H3AC 0.9800
C5 C10 1.489(16)
C5 H5 1.0000
C4A H4AA 0.9800
C4A H4AB 0.9800
C4A H4AC 0.9800
C6 H6 1.0000
C5A C8A 1.49(2)
C5A C7A 1.50(2)
C5A C6A 1.51(2)
C7 C34 1.39(2)
C7 C11 1.494(19)
C6A H6AA 0.9800
C6A H6AB 0.9800
C6A H6AC 0.9800
C8 C12 1.51(2)
C8 C32 1.561(18)
C7A H7AA 0.9800
C7A H7AB 0.9800
C7A H7AC 0.9800
C9 C44 1.50(2)
C9 C11 1.53(2)
C8A H8AA 0.9800
C8A H8AB 0.9800
C8A H8AC 0.9800
C10 C21 1.543(19)
C10 H10 1.0000
C9A C10A 1.48(2)
C9A C11A 1.48(2)
C9A C12A 1.52(2)
C10A H10A 0.9800
C10A H10B 0.9800
C10A H10C 0.9800
C104 C103 1.58(6)
C104 H10D 0.9800
C104 H10E 0.9800
C104 H10F 0.9800
C103 C102 1.45(5)
C103 H10G 0.9900
C103 H10H 0.9900
C102 C101 1.55(4)
C102 H10I 0.9900
C102 H10J 0.9900
C101 C100 1.49(5)
C101 H10K 0.9900
C101 H10L 0.9900
C100 H10M 0.9800
C100 H10N 0.9800
C100 H10O 0.9800
C12 C30 1.36(2)
C11A H11A 0.9800
C11A H11B 0.9800
C11A H11C 0.9800
C12A H12A 0.9800
C12A H12B 0.9800
C12A H12C 0.9800
C13A C14A 1.474(13)
C13A C15A 1.477(13)
C13A C16A 1.499(14)
C14A H14A 0.9800
C14A H14B 0.9800
C14A H14C 0.9800
C16 C17 1.51(3)
C15A H15A 0.9800
C15A H15B 0.9800
C15A H15C 0.9800
C17 H17A 0.9800
C17 H17B 0.9800
C17 H17C 0.9800
C16A H16A 0.9800
C16A H16B 0.9800
C16A H16C 0.9800
C18 C45 1.44(2)
C18 H18A 0.9800
C18 H18B 0.9800
C18 H18C 0.9800
C17A C18A 1.487(13)
C17A C19A 1.493(13)
C17A C20A 1.508(13)
C19 C34 1.39(2)
C19 C44 1.49(2)
C18A H18D 0.9800
C18A H18E 0.9800
C18A H18F 0.9800
C20 C41 1.51(2)
C20 C21 1.528(19)
C20 H20 1.0000
C19A H19A 0.9800
C19A H19B 0.9800
C19A H19C 0.9800
C21 H21 1.0000
C20A H20A 0.9800
C20A H20B 0.9800
C20A H20C 0.9800
C21A C24A 1.51(2)
C21A C23A 1.51(2)
C21A C22A 1.52(2)
C22A H22A 0.9800
C22A H22B 0.9800
C22A H22C 0.9800
C24 C35 1.50(2)
C24 C26 1.552(18)
C24 H24 1.0000
C23A H23F 0.9800
C23A H23G 0.9800
C23A H23C 0.9800
C24A H24A 0.9800
C24A H24B 0.9800
C24A H24C 0.9800
C26 H26 1.0000
C30 C37 1.45(2)
C30 H30 0.9500
C32 C39 1.55(2)
C34 H34 0.9500
C35 H35A 0.9900
C35 H35B 0.9900
C37 C39 1.56(2)
C39 H39 1.0000
C41 H41A 0.9900
C41 H41B 0.9900
C44 H44 1.0000
C46 H46A 0.9800
C46 H46B 0.9800
C46 H46C 0.9800
C47 H47A 0.9800
C47 H47B 0.9800
C47 H47C 0.9800
C51 H51A 0.9800
C51 H51B 0.9800
C51 H51C 0.9800
C53 H53A 0.9800
C53 H53B 0.9800
C53 H53C 0.9800

loop_
_geom_hbond_atom_site_label_D
_geom_hbond_atom_site_label_H
_geom_hbond_atom_site_label_A
_geom_hbond_distance_DH
_geom_hbond_distance_HA
_geom_hbond_distance_DA
_geom_hbond_angle_DHA
_geom_hbond_site_symmetry_A
C3A H3AA O34 0.98 2.52 3.08(3) 115.9 .
C3A H3AA O36 0.98 2.49 3.26(4) 135.1 2_546
C5 H5 O4 1.00 2.50 3.164(15) 123.5 .
C4A H4AB O34 0.98 2.57 3.08(3) 112.4 .
C7A H7AC O33 0.98 2.44 3.01(3) 116.7 .
C8A H8AA O19 0.98 2.69 3.46(2) 135.4 2_545
C11A H11B O32 0.98 2.42 3.03(3) 119.8 .
C12A H12A O22 0.98 2.55 3.43(2) 149.2 1_554
C12A H12B O32 0.98 2.64 3.08(2) 107.3 .
C14A H14B O31 0.98 2.38 2.97(2) 117.4 .
C16A H16A O31 0.98 2.57 3.16(3) 119.4 .
C20 H20 O16 1.00 2.54 3.442(18) 149.8 1_455
C19A H19A O30 0.98 2.52 3.00(3) 110.2 .
C20A H20A O30 0.98 2.41 3.05(3) 122.4 .
C22A H22C O28 0.98 2.40 3.03(4) 121.4 .
C22A H22C O30 0.98 2.50 3.26(4) 135.0 .
C24 H24 O19 1.00 2.55 3.518(19) 162.8 .
C24A H24C O28 0.98 2.47 3.01(3) 114.4 .
C39 H39 O38 1.00 2.14 2.84(2) 125.4 .
C44 H44 O36 1.00 2.03 2.77(2) 128.6 .
C46 H46B O9 0.98 2.71 3.12(2) 105.5 1_655
C47 H47B O31 0.98 2.63 3.32(2) 127.9 .
C47 H47C O12 0.98 2.50 3.163(19) 124.9 .
C53 H53C O1 0.98 2.68 3.55(2) 147.4 1_455

loop_
_geom_torsion_atom_site_label_1
_geom_torsion_atom_site_label_2
_geom_torsion_atom_site_label_3
_geom_torsion_atom_site_label_4
_geom_torsion
C31 O1 C1 C26 136.3(13)
C31 O1 C1 C6 -105.9(14)
C20 O17 C2 C5 -59.1(14)
C20 O17 C2 C11 -175.4(11)
C38 O35 C1A C2A -178(2)
C38 O35 C1A C4A 62(2)
C38 O35 C1A C3A -62(3)
C24 O7 C3 C6 -68.5(14)
C24 O7 C3 C8 175.1(10)
C6 O12 C4 O16 166.3(13)
C6 O12 C4 O5 -13.0(16)
C8 O5 C4 O16 140.3(13)
C8 O5 C4 O12 -40.4(16)
C14 O9 C5 C10 -179.5(11)
C14 O9 C5 C2 59.8(14)
O17 C2 C5 O9 177.8(10)
C11 C2 C5 O9 -65.2(12)
O17 C2 C5 C10 60.0(14)
C11 C2 C5 C10 177.0(11)
C4 O12 C6 C3 63.1(14)
C4 O12 C6 C1 178.4(10)
O7 C3 C6 O12 -178.9(11)
C8 C3 C6 O12 -62.5(13)
O7 C3 C6 C1 64.9(13)
C8 C3 C6 C1 -178.7(10)
O1 C1 C6 O12 75.1(13)
C26 C1 C6 O12 -170.3(10)
O1 C1 C6 C3 -171.0(10)
C26 C1 C6 C3 -56.3(13)
C28 O26 C5A C8A -177(2)
C28 O26 C5A C7A 60(3)
C28 O26 C5A C6A -61(3)
C47 O4 C7 C34 11(2)
C47 O4 C7 C11 -165.2(12)
C4 O5 C8 C12 152.4(11)
C4 O5 C8 C32 -85.8(14)
C4 O5 C8 C3 34.6(14)
O7 C3 C8 O5 132.7(10)
C6 C3 C8 O5 17.2(13)
O7 C3 C8 C12 16.1(13)
C6 C3 C8 C12 -99.4(12)
O7 C3 C8 C32 -109.2(12)
C6 C3 C8 C32 135.3(12)
C53 O6 C9 O18 -60.0(17)
C53 O6 C9 C44 63.8(18)
C53 O6 C9 C11 -169.2(13)
C45 O18 C9 O6 102.6(17)
C45 O18 C9 C44 -26(2)
C45 O18 C9 C11 -147.3(15)
C15 O3 C10 C5 -118.6(13)
C15 O3 C10 C21 127.2(12)
O9 C5 C10 O3 69.4(13)
C2 C5 C10 O3 -173.1(10)
O9 C5 C10 C21 -176.7(10)
C2 C5 C10 C21 -59.1(14)
C15 O11 C9A C10A 177.0(17)
C15 O11 C9A C11A 56(2)
C15 O11 C9A C12A -64(2)
C14 O8 C11 C7 147.9(12)
C14 O8 C11 C9 -94.4(13)
C14 O8 C11 C2 29.8(16)
O4 C7 C11 O8 -42.7(15)
C34 C7 C11 O8 140.6(14)
O4 C7 C11 C9 -158.6(12)
C34 C7 C11 C9 24.7(18)
O4 C7 C11 C2 75.8(14)
C34 C7 C11 C2 -100.9(16)
O6 C9 C11 O8 67.4(12)
O18 C9 C11 O8 -46.9(12)
C44 C9 C11 O8 -164.2(11)
O6 C9 C11 C7 -176.3(10)
O18 C9 C11 C7 69.4(13)
C44 C9 C11 C7 -47.8(15)
O6 C9 C11 C2 -53.8(13)
O18 C9 C11 C2 -168.1(10)
C44 C9 C11 C2 74.6(15)
O17 C2 C11 O8 139.7(11)
C5 C2 C11 O8 22.3(13)
O17 C2 C11 C7 22.4(15)
C5 C2 C11 C7 -95.0(12)
O17 C2 C11 C9 -100.5(13)
C5 C2 C11 C9 142.1(11)
C104 C103 C102 C101 171(3)
C103 C102 C101 C100 -174(3)
C46 O2 C12 C30 12(2)
C46 O2 C12 C8 -161.6(14)
O5 C8 C12 O2 -43.6(14)
C32 C8 C12 O2 -162.2(11)
C3 C8 C12 O2 73.2(13)
O5 C8 C12 C30 142.5(13)
C32 C8 C12 C30 23.8(18)
C3 C8 C12 C30 -100.8(14)
C5 O9 C14 O19 169.5(13)
C5 O9 C14 O8 -7.8(17)
C11 O8 C14 O19 142.5(14)
C11 O8 C14 O9 -40.1(18)
C31 O14 C13A C14A -54.5(19)
C31 O14 C13A C15A -176.0(17)
C31 O14 C13A C16A 69(2)
C9A O11 C15 O32 1(3)
C9A O11 C15 O3 176.1(14)
C10 O3 C15 O32 -9(2)
C10 O3 C15 O11 175.5(11)
C32 O10 C16 O38 -14(3)
C32 O10 C16 C17 171.8(16)
C48 O29 C17A C18A -178.6(17)
C48 O29 C17A C19A -64(2)
C48 O29 C17A C20A 58(2)
C2 O17 C20 C41 -178.8(11)
C2 O17 C20 C21 59.0(14)
C28 O13 C21 C20 -113.7(13)
C28 O13 C21 C10 126.1(13)
O17 C20 C21 O13 -177.4(10)
C41 C20 C21 O13 65.7(14)
O17 C20 C21 C10 -57.4(13)
C41 C20 C21 C10 -174.3(10)
O3 C10 C21 O13 -65.5(13)
C5 C10 C21 O13 177.0(11)
O3 C10 C21 C20 175.0(9)
C5 C10 C21 C20 57.5(13)
C40 O25 C21A C24A -68(2)
C40 O25 C21A C23A 175.3(18)
C40 O25 C21A C22A 61(3)
C3 O7 C24 C35 -177.6(11)
C3 O7 C24 C26 59.0(15)
C48 O20 C26 C1 143.9(13)
C48 O20 C26 C24 -95.4(15)
O1 C1 C26 O20 -77.7(12)
C6 C1 C26 O20 165.2(10)
O1 C1 C26 C24 165.2(10)
C6 C1 C26 C24 48.2(14)
O7 C24 C26 O20 -164.3(11)
C35 C24 C26 O20 75.1(15)
O7 C24 C26 C1 -48.2(16)
C35 C24 C26 C1 -168.8(12)
C5A O26 C28 O33 7(3)
C5A O26 C28 O13 -179.2(17)
C21 O13 C28 O33 0(2)
C21 O13 C28 O26 -174.4(12)
O2 C12 C30 C37 -178.5(14)
C8 C12 C30 C37 -6(2)
C13A O14 C31 O31 3(3)
C13A O14 C31 O1 -175.4(12)
C1 O1 C31 O31 2(2)
C1 O1 C31 O14 -179.3(11)
C51 O15 C32 O10 -63.3(15)
C51 O15 C32 C39 61.4(17)
C51 O15 C32 C8 -170.0(12)
C16 O10 C32 O15 94.0(17)
C16 O10 C32 C39 -36(2)
C16 O10 C32 C8 -155.7(15)
O5 C8 C32 O15 63.9(13)
C12 C8 C32 O15 -177.6(11)
C3 C8 C32 O15 -54.2(13)
O5 C8 C32 O10 -49.6(14)
C12 C8 C32 O10 68.9(14)
C3 C8 C32 O10 -167.7(11)
O5 C8 C32 C39 -164.9(12)
C12 C8 C32 C39 -46.4(17)
C3 C8 C32 C39 77.0(16)
O22 C19 C34 C7 175.8(16)
C44 C19 C34 C7 -5(2)
O4 C7 C34 C19 -174.7(15)
C11 C7 C34 C19 1(2)
C40 O21 C35 C24 -146.6(14)
O7 C24 C35 O21 -63.4(14)
C26 C24 C35 O21 58.8(15)
C12 C30 C37 O23 -176.0(16)
C12 C30 C37 C39 9(2)
C1A O35 C38 O34 3(3)
C1A O35 C38 O24 -178.0(15)
C41 O24 C38 O34 -2(3)
C41 O24 C38 O35 179.0(14)
O15 C32 C39 C37 173.5(11)
O10 C32 C39 C37 -61.3(14)
C8 C32 C39 C37 49.0(16)
O15 C32 C39 Br1 52.2(15)
O10 C32 C39 Br1 177.4(9)
C8 C32 C39 Br1 -72.3(15)
O23 C37 C39 C32 154.4(14)
C30 C37 C39 C32 -30.6(17)
O23 C37 C39 Br1 -81.9(15)
C30 C37 C39 Br1 93.1(14)
C21A O25 C40 O28 13(3)
C21A O25 C40 O21 -174.7(15)
C35 O21 C40 O28 -18(3)
C35 O21 C40 O25 169.2(13)
C38 O24 C41 C20 -154.9(14)
O17 C20 C41 O24 -55.3(14)
C21 C20 C41 O24 64.1(15)
O22 C19 C44 C9 160.5(14)
C34 C19 C44 C9 -18(2)
O22 C19 C44 Br2 -75.2(16)
C34 C19 C44 Br2 106.0(15)
O6 C9 C44 C19 167.2(12)
O18 C9 C44 C19 -68.4(16)
C11 C9 C44 C19 45.5(17)
O6 C9 C44 Br2 44.8(15)
O18 C9 C44 Br2 169.3(9)
C11 C9 C44 Br2 -76.8(13)
C9 O18 C45 O36 -23(3)
C9 O18 C45 C18 172.5(19)
C17A O29 C48 O30 12(3)
C17A O29 C48 O20 -167.0(13)
C26 O20 C48 O30 -7(3)
C26 O20 C48 O29 171.9(12)
